data_4114526
loop_
_publ_author_name
'Daewon Hong'
'Scott E. Rathmill'
'Patrick J. Carroll'
'Larry G. Sneddon'

_publ_section_title
;
 Syntheses, Characterizations, and Coordination Chemistry of the 10-Vertex
 Phosphadicarbaboranes 6-R-arachno-6,8,9-PC2B7H11 and
 6-R-arachno-6,5,7-PC2B7H11
;
_journal_name_full 'Journal of the American Chemical Society'
_journal_page_first 16058
_journal_page_last 16073
_journal_paper_doi 10.1021/ja037799+
_journal_volume 125
_journal_year 2003
_chemical_formula_sum 'C8 H16 B7 P'
_chemical_formula_weight 218.85
_space_group_IT_number 2
_symmetry_cell_setting triclinic
_symmetry_Int_Tables_number 2
_symmetry_space_group_name_Hall '-P 1'
_symmetry_space_group_name_H-M 'P -1'
_atom_sites_solution_hydrogens geom
_atom_sites_solution_primary direct
_atom_sites_solution_secondary difmap
_audit_creation_method SHELXL
_cell_angle_alpha 107.620(1)
_cell_angle_beta 91.338(2)
_cell_angle_gamma 95.646(1)
_cell_formula_units_Z 4
_cell_length_a 11.0280(2)
_cell_length_b 11.0406(3)
_cell_length_c 10.7862(2)
_cell_measurement_temperature 180(2)
_cell_volume 1243.64(5)
_computing_structure_refinement 'SHELXL-93 (Sheldrick, 1993)'
_computing_structure_solution 'SIR92 (Altomare, 1993)'
_diffrn_ambient_temperature 180(2)
_diffrn_measurement_device 'image plate area detector'
_diffrn_measurement_device_type 'Rigaku R-AXIS IIc'
_diffrn_measurement_method 'phi oscillations'
_diffrn_radiation_monochromator graphite
_diffrn_radiation_source 'rotating anode'
_diffrn_radiation_type MoK\a
_diffrn_radiation_wavelength 0.71069
_diffrn_reflns_av_R_equivalents 0.0296
_diffrn_reflns_av_sigmaI/netI 0.0309
_diffrn_reflns_limit_h_max 13
_diffrn_reflns_limit_h_min -13
_diffrn_reflns_limit_k_max 13
_diffrn_reflns_limit_k_min -13
_diffrn_reflns_limit_l_max 12
_diffrn_reflns_limit_l_min -12
_diffrn_reflns_number 10088
_diffrn_reflns_theta_max 25.35
_diffrn_reflns_theta_min 2.54
_exptl_absorpt_coefficient_mu 0.180
_exptl_absorpt_correction_type none
_exptl_crystal_density_diffrn 1.169
_exptl_crystal_F_000 456
_exptl_crystal_size_max 0.23
_exptl_crystal_size_mid 0.15
_exptl_crystal_size_min 0.14
_refine_diff_density_max 0.186
_refine_diff_density_min -0.296
_refine_diff_density_rms 0.046
_refine_ls_extinction_method none
_refine_ls_goodness_of_fit_all 1.102
_refine_ls_goodness_of_fit_obs 1.122
_refine_ls_matrix_type full
_refine_ls_number_parameters 417
_refine_ls_number_reflns 4190
_refine_ls_number_restraints 0
_refine_ls_restrained_S_all 1.102
_refine_ls_restrained_S_obs 1.122
_refine_ls_R_factor_all 0.0553
_refine_ls_R_factor_obs 0.0485
_refine_ls_shift/esd_max 0.001
_refine_ls_shift/esd_mean 0.000
_refine_ls_structure_factor_coef Fsqd
_refine_ls_weighting_details 'w=1/[\s^2^(Fo^2^)+(0.0449P)^2^+0.7254P] where P=(Fo^2^+2Fc^2^)/3'
_refine_ls_weighting_scheme calc
_refine_ls_wR_factor_all 0.1123
_refine_ls_wR_factor_obs 0.1080
_reflns_number_observed 3781
_reflns_number_total 4190
_reflns_observed_criterion >2sigma(I)
_cod_data_source_file ja0377992Bsi20030808_011428.cif
_cod_data_source_block Cmpd_2a
_cod_depositor_comments
;
The following automatic conversions were performed:

'_refine_ls_weighting_scheme' value 'calc
w=1/[\s^2^(Fo^2^)+(0.0449P)^2^+0.7254P] where P=(Fo^2^+2Fc^2^)/3' was
changed to 'calc'. New tag '_refine_ls_weighting_details' was
created. The value of the new tag was set to
'w=1/[\s^2^(Fo^2^)+(0.0449P)^2^+0.7254P] where P=(Fo^2^+2Fc^2^)/3'.

Automatic conversion script
Id: cif_fix_values 3143 2015-03-26 13:38:13Z robertas 
;
_cod_original_sg_symbol_H-M 'P -1 '
_cod_database_code 4114526

loop_
_symmetry_equiv_pos_as_xyz
'x, y, z'
'-x, -y, -z'

loop_
_atom_site_aniso_label
_atom_site_aniso_U_11
_atom_site_aniso_U_22
_atom_site_aniso_U_33
_atom_site_aniso_U_23
_atom_site_aniso_U_13
_atom_site_aniso_U_12
P6 0.0326(3) 0.0306(3) 0.0276(3) 0.0065(2) 0.0002(2) 0.0066(2)
B1 0.0298(13) 0.0406(15) 0.0350(14) 0.0169(11) 0.0024(11) 0.0076(11)
B2 0.0385(15) 0.044(2) 0.0315(14) 0.0099(12) -0.0040(12) 0.0002(12)
B3 0.0349(14) 0.0406(15) 0.0373(14) 0.0134(12) -0.0030(12) -0.0028(11)
B4 0.0285(12) 0.0328(13) 0.0348(13) 0.0126(11) 0.0055(11) 0.0043(10)
B8 0.0356(14) 0.0433(15) 0.0283(13) 0.0123(11) 0.0044(11) 0.0055(11)
B9 0.047(2) 0.048(2) 0.0298(14) 0.0022(12) 0.0002(13) 0.0115(13)
B10 0.050(2) 0.0351(15) 0.0375(15) 0.0044(12) -0.0066(13) 0.0012(12)
C5 0.0447(14) 0.0275(11) 0.0324(12) 0.0114(10) -0.0024(11) 0.0005(10)
C7 0.0326(11) 0.0292(11) 0.0292(11) 0.0102(9) 0.0023(9) 0.0011(9)
C11 0.0322(11) 0.0299(11) 0.0308(11) 0.0062(9) 0.0001(9) 0.0073(9)
C12 0.0454(14) 0.0379(13) 0.0332(12) 0.0103(10) 0.0000(11) 0.0005(11)
C13 0.0455(14) 0.056(2) 0.0290(12) 0.0123(11) 0.0042(11) 0.0079(12)
C14 0.0468(15) 0.057(2) 0.0300(13) 0.0031(12) -0.0010(12) 0.0118(12)
C15 0.0433(14) 0.0409(14) 0.0420(14) -0.0030(11) -0.0100(12) 0.0015(11)
C16 0.0359(12) 0.0369(13) 0.0389(13) 0.0095(11) 0.0009(11) 0.0020(10)
P6' 0.0295(3) 0.0319(3) 0.0328(3) 0.0119(2) 0.0006(2) -0.0032(2)
B1' 0.0330(13) 0.0377(14) 0.0392(14) 0.0141(12) 0.0099(12) 0.0032(11)
B2' 0.0392(14) 0.0325(14) 0.045(2) 0.0161(12) 0.0108(13) 0.0022(11)
B3' 0.0324(13) 0.0334(14) 0.044(2) 0.0067(12) 0.0067(12) -0.0056(11)
B4' 0.0262(12) 0.0384(14) 0.0351(14) 0.0096(11) 0.0020(11) -0.0010(10)
B8' 0.050(2) 0.0355(14) 0.0361(15) 0.0116(12) 0.0053(13) -0.0001(12)
B9' 0.044(2) 0.048(2) 0.054(2) 0.0287(15) 0.0000(15) 0.0015(13)
B10' 0.0362(14) 0.0329(14) 0.058(2) 0.0163(13) 0.0110(14) 0.0047(11)
C5' 0.0325(12) 0.0316(12) 0.0369(13) 0.0050(10) 0.0089(10) -0.0004(9)
C7' 0.0412(13) 0.0264(11) 0.0313(12) 0.0077(9) 0.0057(10) 0.0010(9)
C11' 0.0287(11) 0.0396(12) 0.0314(11) 0.0125(10) 0.0043(10) 0.0025(9)
C12' 0.0386(13) 0.051(2) 0.0353(13) 0.0121(12) 0.0018(11) 0.0011(11)
C13' 0.0405(14) 0.077(2) 0.0321(13) 0.0209(13) 0.0018(12) 0.0085(13)
C14' 0.0446(15) 0.067(2) 0.054(2) 0.0380(15) 0.0094(13) 0.0130(13)
C15' 0.0452(14) 0.0453(15) 0.055(2) 0.0275(13) 0.0068(13) 0.0040(12)
C16' 0.0374(13) 0.0377(13) 0.0402(13) 0.0149(11) 0.0025(11) -0.0003(10)

loop_
_atom_site_label
_atom_site_type_symbol
_atom_site_fract_x
_atom_site_fract_y
_atom_site_fract_z
_atom_site_U_iso_or_equiv
_atom_site_thermal_displace_type
_atom_site_occupancy
_atom_site_calc_flag
P6 P 0.39756(5) 0.59273(5) 0.47071(5) 0.0306(2) Uani 1 d
B1 B 0.1814(2) 0.6671(3) 0.3225(3) 0.0337(6) Uani 1 d
B2 B 0.1950(3) 0.5259(3) 0.1925(3) 0.0389(6) Uani 1 d
B3 B 0.1305(3) 0.5227(3) 0.3412(3) 0.0378(6) Uani 1 d
B4 B 0.2078(2) 0.6403(2) 0.4689(3) 0.0314(5) Uani 1 d
B8 B 0.3244(2) 0.6492(3) 0.2404(3) 0.0353(6) Uani 1 d
B9 B 0.3410(3) 0.4796(3) 0.1699(3) 0.0435(7) Uani 1 d
B10 B 0.2423(3) 0.4121(3) 0.2721(3) 0.0427(7) Uani 1 d
C5 C 0.2473(2) 0.4883(2) 0.4283(2) 0.0347(5) Uani 1 d
C7 C 0.3239(2) 0.7056(2) 0.3991(2) 0.0302(5) Uani 1 d
C11 C 0.4048(2) 0.6700(2) 0.6480(2) 0.0314(5) Uani 1 d
C12 C 0.3487(2) 0.6131(2) 0.7332(2) 0.0393(5) Uani 1 d
C13 C 0.3662(2) 0.6687(3) 0.8667(2) 0.0435(6) Uani 1 d
C14 C 0.4404(2) 0.7827(3) 0.9165(2) 0.0467(6) Uani 1 d
C15 C 0.4978(2) 0.8399(3) 0.8333(3) 0.0460(6) Uani 1 d
C16 C 0.4818(2) 0.7835(2) 0.6983(2) 0.0379(5) Uani 1 d
P6' P 0.11364(5) 0.03833(5) 0.75505(6) 0.0314(2) Uani 1 d
B1' B 0.3639(2) 0.1164(3) 0.6492(3) 0.0361(6) Uani 1 d
B2' B 0.2866(3) 0.2263(3) 0.5956(3) 0.0379(6) Uani 1 d
B3' B 0.3252(2) 0.2522(3) 0.7621(3) 0.0382(6) Uani 1 d
B4' B 0.3088(2) 0.1079(3) 0.7944(3) 0.0339(6) Uani 1 d
B8' B 0.2358(3) 0.0561(3) 0.5292(3) 0.0407(6) Uani 1 d
B9' B 0.1333(3) 0.1806(3) 0.5457(3) 0.0462(7) Uani 1 d
B10' B 0.1734(3) 0.2786(3) 0.7149(3) 0.0416(7) Uani 1 d
C5' C 0.1939(2) 0.2048(2) 0.8232(2) 0.0351(5) Uani 1 d
C7' C 0.2502(2) 0.0008(2) 0.6519(2) 0.0334(5) Uani 1 d
C11' C 0.1261(2) -0.0435(2) 0.8783(2) 0.0329(5) Uani 1 d
C12' C 0.1710(2) 0.0108(3) 1.0074(2) 0.0422(6) Uani 1 d
C13' C 0.1651(2) -0.0623(3) 1.0920(3) 0.0488(7) Uani 1 d
C14' C 0.1150(2) -0.1883(3) 1.0491(3) 0.0501(7) Uani 1 d
C15' C 0.0693(2) -0.2428(3) 0.9225(3) 0.0457(6) Uani 1 d
C16' C 0.0730(2) -0.1702(2) 0.8377(2) 0.0381(5) Uani 1 d
H1 H 0.1320(20) 0.7446(21) 0.3190(21) 0.032(6) Uiso 1 d
H2 H 0.1334(24) 0.5050(25) 0.1048(26) 0.051(7) Uiso 1 d
H3 H 0.0361(21) 0.4821(22) 0.3497(22) 0.037(6) Uiso 1 d
H4 H 0.1726(20) 0.6868(21) 0.5608(22) 0.033(6) Uiso 1 d
H5 H 0.2306(22) 0.4423(23) 0.4814(24) 0.036(6) Uiso 1 d
H7 H 0.3524(22) 0.7960(25) 0.4396(24) 0.043(7) Uiso 1 d
H8 H 0.3521(20) 0.7132(21) 0.1822(21) 0.031(6) Uiso 1 d
H9 H 0.3589(24) 0.4275(25) 0.0650(26) 0.053(8) Uiso 1 d
H10 H 0.2104(22) 0.3102(24) 0.2395(24) 0.044(7) Uiso 1 d
H89 H 0.4188(23) 0.5701(24) 0.2218(25) 0.047(7) Uiso 1 d
H910 H 0.3633(22) 0.4237(23) 0.2436(23) 0.041(7) Uiso 1 d
H12 H 0.2961(26) 0.5350(28) 0.7029(28) 0.059(8) Uiso 1 d
H13 H 0.3246(28) 0.6257(28) 0.9255(30) 0.068(9) Uiso 1 d
H14 H 0.4502(25) 0.8242(27) 1.0153(28) 0.057(8) Uiso 1 d
H15 H 0.5539(26) 0.9188(28) 0.8661(28) 0.059(8) Uiso 1 d
H16 H 0.5215(22) 0.8212(23) 0.6414(23) 0.037(7) Uiso 1 d
H1' H 0.4561(24) 0.0905(24) 0.6212(25) 0.049(7) Uiso 1 d
H2' H 0.3368(22) 0.2857(23) 0.5450(24) 0.043(7) Uiso 1 d
H3' H 0.3856(23) 0.3318(25) 0.8226(25) 0.048(7) Uiso 1 d
H4' H 0.3542(22) 0.0804(22) 0.8701(24) 0.039(6) Uiso 1 d
H5' H 0.1786(25) 0.2477(26) 0.9114(28) 0.055(8) Uiso 1 d
H7' H 0.2700(21) -0.0824(24) 0.6373(23) 0.037(6) Uiso 1 d
H8' H 0.2547(23) -0.0032(24) 0.4270(25) 0.048(7) Uiso 1 d
H9' H 0.0982(25) 0.2142(26) 0.4650(27) 0.057(8) Uiso 1 d
H10' H 0.1470(24) 0.3762(26) 0.7472(25) 0.053(8) Uiso 1 d
H89' H 0.1112(25) 0.0679(26) 0.5192(26) 0.057(8) Uiso 1 d
H91' H 0.0682(24) 0.2045(24) 0.6406(26) 0.052(7) Uiso 1 d
H12' H 0.2050(25) 0.0948(27) 1.0368(26) 0.052(8) Uiso 1 d
H13' H 0.1991(26) -0.0218(27) 1.1778(29) 0.060(8) Uiso 1 d
H14' H 0.1137(25) -0.2372(26) 1.1066(27) 0.053(8) Uiso 1 d
H15' H 0.0340(28) -0.3316(30) 0.8911(30) 0.066(9) Uiso 1 d
H16' H 0.0391(27) -0.2066(28) 0.7440(29) 0.063(9) Uiso 1 d

loop_
_atom_type_symbol
_atom_type_description
_atom_type_scat_dispersion_real
_atom_type_scat_dispersion_imag
_atom_type_scat_source
C C 0.0033 0.0016 'International Tables Vol C Tables 4.2.6.8 and 6.1.1.4'
H H 0.0000 0.0000 'International Tables Vol C Tables 4.2.6.8 and 6.1.1.4'
B B 0.0013 0.0007 'International Tables Vol C Tables 4.2.6.8 and 6.1.1.4'
P P 0.1023 0.0942 'International Tables Vol C Tables 4.2.6.8 and 6.1.1.4'

loop_
_geom_angle_atom_site_label_1
_geom_angle_atom_site_label_2
_geom_angle_atom_site_label_3
_geom_angle
C11 P6 C5 106.44(11)
C11 P6 C7 105.08(10)
C5 P6 C7 86.18(10)
C11 P6 B4 87.04(10)
C5 P6 B4 48.46(9)
C7 P6 B4 48.50(9)
B3 B1 C7 104.8(2)
B3 B1 B4 60.26(15)
C7 B1 B4 59.77(14)
B3 B1 B2 61.3(2)
C7 B1 B2 104.0(2)
B4 B1 B2 109.9(2)
B3 B1 B8 107.7(2)
C7 B1 B8 54.99(13)
B4 B1 B8 106.0(2)
B2 B1 B8 60.8(2)
B3 B1 H1 129.9(12)
C7 B1 H1 117.0(12)
B4 B1 H1 119.5(12)
B2 B1 H1 126.6(12)
B8 B1 H1 118.2(12)
B9 B2 B1 116.1(2)
B9 B2 B3 116.2(2)
B1 B2 B3 57.49(15)
B9 B2 B8 61.7(2)
B1 B2 B8 60.95(15)
B3 B2 B8 104.9(2)
B9 B2 B10 61.7(2)
B1 B2 B10 104.6(2)
B3 B2 B10 61.0(2)
B8 B2 B10 100.5(2)
B9 B2 H2 117.2(14)
B1 B2 H2 118.0(14)
B3 B2 H2 118.4(14)
B8 B2 H2 126.1(14)
B10 B2 H2 127.3(14)
B1 B3 C5 104.6(2)
B1 B3 B4 60.07(15)
C5 B3 B4 59.54(14)
B1 B3 B2 61.2(2)
C5 B3 B2 104.2(2)
B4 B3 B2 109.6(2)
B1 B3 B10 107.3(2)
C5 B3 B10 54.84(14)
B4 B3 B10 105.5(2)
B2 B3 B10 60.9(2)
B1 B3 H3 129.6(12)
C5 B3 H3 118.5(12)
B4 B3 H3 121.3(12)
B2 B3 H3 124.8(12)
B10 B3 H3 118.3(12)
C5 B4 C7 98.1(2)
C5 B4 B1 104.7(2)
C7 B4 B1 59.98(14)
C5 B4 B3 60.14(15)
C7 B4 B3 104.5(2)
B1 B4 B3 59.7(2)
C5 B4 P6 55.83(11)
C7 B4 P6 55.90(10)
B1 B4 P6 106.05(15)
B3 B4 P6 106.0(2)
C5 B4 H4 122.9(12)
C7 B4 H4 124.9(12)
B1 B4 H4 127.8(12)
B3 B4 H4 126.6(12)
P6 B4 H4 117.2(12)
C7 B8 B2 105.2(2)
C7 B8 B1 58.98(14)
B2 B8 B1 58.28(15)
C7 B8 B9 117.5(2)
B2 B8 B9 56.9(2)
B1 B8 B9 109.5(2)
C7 B8 H8 120.4(11)
B2 B8 H8 123.1(11)
B1 B8 H8 118.9(12)
B9 B8 H8 117.5(11)
C7 B8 H89 102.8(10)
B2 B8 H89 98.8(11)
B1 B8 H89 139.0(11)
B9 B8 H89 42.4(10)
H8 B8 H89 102.1(16)
B2 B9 B8 61.4(2)
B2 B9 B10 61.6(2)
B8 B9 B10 100.3(2)
B2 B9 H9 114.4(14)
B8 B9 H9 127.3(14)
B10 B9 H9 124.5(14)
B2 B9 H89 110.9(12)
B8 B9 H89 50.2(12)
B10 B9 H89 119.4(12)
H9 B9 H89 113.1(18)
B2 B9 H910 109.3(12)
B8 B9 H910 116.6(12)
B10 B9 H910 48.9(12)
H9 B9 H910 113.8(18)
H89 B9 H910 93.5(16)
C5 B10 B2 105.2(2)
C5 B10 B9 118.0(2)
B2 B10 B9 56.7(2)
C5 B10 B3 58.98(15)
B2 B10 B3 58.1(2)
B9 B10 B3 109.2(2)
C5 B10 H10 118.2(13)
B2 B10 H10 123.9(13)
B9 B10 H10 119.5(13)
B3 B10 H10 117.4(13)
C5 B10 H910 102.4(10)
B2 B10 H910 95.8(10)
B9 B10 H910 40.1(10)
B3 B10 H910 135.8(10)
H10 B10 H910 106.8(16)
B10 C5 B4 115.5(2)
B10 C5 B3 66.2(2)
B4 C5 B3 60.32(15)
B10 C5 P6 107.3(2)
B4 C5 P6 75.71(12)
B3 C5 P6 122.0(2)
B10 C5 H5 117.4(16)
B4 C5 H5 118.9(16)
B3 C5 H5 119.6(16)
P6 C5 H5 113.9(16)
B8 C7 B4 115.6(2)
B8 C7 B1 66.0(2)
B4 C7 B1 60.25(14)
B8 C7 P6 108.1(2)
B4 C7 P6 75.60(12)
B1 C7 P6 122.0(2)
B8 C7 H7 117.5(15)
B4 C7 H7 117.5(15)
B1 C7 H7 118.0(15)
P6 C7 H7 114.9(15)
C12 C11 C16 119.2(2)
C12 C11 P6 122.8(2)
C16 C11 P6 117.6(2)
C13 C12 C11 120.9(2)
C13 C12 H12 117.2(17)
C11 C12 H12 121.8(18)
C14 C13 C12 119.9(3)
C14 C13 H13 121.0(17)
C12 C13 H13 119.1(18)
C15 C14 C13 120.0(2)
C15 C14 H14 121.1(16)
C13 C14 H14 119.0(16)
C14 C15 C16 120.5(2)
C14 C15 H15 121.6(17)
C16 C15 H15 117.8(17)
C11 C16 C15 119.5(3)
C11 C16 H16 119.6(15)
C15 C16 H16 120.9(15)
C11' P6' C5' 108.24(11)
C11' P6' C7' 105.69(10)
C5' P6' C7' 86.39(10)
C11' P6' B4' 88.78(10)
C5' P6' B4' 48.84(10)
C7' P6' B4' 48.29(10)
C7' B1' B4' 59.43(14)
C7' B1' B3' 104.2(2)
B4' B1' B3' 60.2(2)
C7' B1' B2' 103.5(2)
B4' B1' B2' 109.3(2)
B3' B1' B2' 60.8(2)
C7' B1' B8' 54.81(14)
B4' B1' B8' 105.7(2)
B3' B1' B8' 107.3(2)
B2' B1' B8' 60.9(2)
C7' B1' H1' 120.2(13)
B4' B1' H1' 121.2(14)
B3' B1' H1' 128.4(13)
B2' B1' H1' 124.7(14)
B8' B1' H1' 119.1(13)
B9' B2' B3' 116.4(2)
B9' B2' B1' 116.5(2)
B3' B2' B1' 58.2(2)
B9' B2' B8' 62.0(2)
B3' B2' B8' 105.4(2)
B1' B2' B8' 61.0(2)
B9' B2' B10' 62.0(2)
B3' B2' B10' 60.8(2)
B1' B2' B10' 105.4(2)
B8' B2' B10' 101.4(2)
B9' B2' H2' 115.8(13)
B3' B2' H2' 118.7(13)
B1' B2' H2' 119.1(13)
B8' B2' H2' 126.4(13)
B10' B2' H2' 125.6(13)
C5' B3' B1' 105.2(2)
C5' B3' B4' 59.84(14)
B1' B3' B4' 59.9(2)
C5' B3' B2' 104.6(2)
B1' B3' B2' 61.1(2)
B4' B3' B2' 109.3(2)
C5' B3' B10' 55.32(15)
B1' B3' B10' 107.8(2)
B4' B3' B10' 105.9(2)
B2' B3' B10' 61.1(2)
C5' B3' H3' 119.2(14)
B1' B3' H3' 127.8(14)
B4' B3' H3' 121.0(14)
B2' B3' H3' 124.7(14)
B10' B3' H3' 119.2(14)
C7' B4' C5' 98.6(2)
C7' B4' B1' 59.92(15)
C5' B4' B1' 105.0(2)
C7' B4' B3' 104.4(2)
C5' B4' B3' 59.55(15)
B1' B4' B3' 59.9(2)
C7' B4' P6' 56.52(11)
C5' B4' P6' 55.79(10)
B1' B4' P6' 106.5(2)
B3' B4' P6' 105.4(2)
C7' B4' H4' 122.9(13)
C5' B4' H4' 123.1(13)
B1' B4' H4' 128.2(13)
B3' B4' H4' 129.1(13)
P6' B4' H4' 115.4(13)
C7' B8' B2' 104.6(2)
C7' B8' B1' 58.96(15)
B2' B8' B1' 58.2(2)
C7' B8' B9' 117.0(2)
B2' B8' B9' 56.8(2)
B1' B8' B9' 109.5(2)
C7' B8' H8' 120.8(13)
B2' B8' H8' 123.0(13)
B1' B8' H8' 118.4(13)
B9' B8' H8' 117.8(13)
C7' B8' H89' 104.1(11)
B2' B8' H89' 96.7(11)
B1' B8' H89' 138.4(11)
B9' B8' H89' 40.4(11)
H8' B8' H89' 103.0(17)
B2' B9' B8' 61.2(2)
B2' B9' B10' 61.2(2)
B8' B9' B10' 100.3(2)
B2' B9' H9' 116.4(14)
B8' B9' H9' 126.0(14)
B10' B9' H9' 126.7(14)
B2' B9' H89' 110.2(13)
B8' B9' H89' 49.6(13)
B10' B9' H89' 120.3(13)
H9' B9' H89' 110.2(19)
B2' B9' H91' 110.8(12)
B8' B9' H91' 118.1(12)
B10' B9' H91' 50.8(12)
H9' B9' H91' 112.4(19)
H89' B9' H91' 94.6(17)
C5' B10' B3' 58.9(2)
C5' B10' B2' 105.1(2)
B3' B10' B2' 58.1(2)
C5' B10' B9' 117.9(2)
B3' B10' B9' 109.4(2)
B2' B10' B9' 56.8(2)
C5' B10' H10' 119.1(14)
B3' B10' H10' 118.6(14)
B2' B10' H10' 124.1(14)
B9' B10' H10' 118.3(14)
C5' B10' H91' 101.8(11)
B3' B10' H91' 137.6(11)
B2' B10' H91' 98.4(11)
B9' B10' H91' 42.5(11)
H10' B10' H91' 103.8(17)
B10' C5' B3' 65.7(2)
B10' C5' B4' 115.1(2)
B3' C5' B4' 60.61(15)
B10' C5' P6' 107.1(2)
B3' C5' P6' 121.8(2)
B4' C5' P6' 75.37(12)
B10' C5' H5' 117.8(17)
B3' C5' H5' 118.4(17)
B4' C5' H5' 118.2(17)
P6' C5' H5' 115.1(17)
B8' C7' B4' 116.2(2)
B8' C7' B1' 66.2(2)
B4' C7' B1' 60.64(15)
B8' C7' P6' 108.2(2)
B4' C7' P6' 75.19(12)
B1' C7' P6' 122.0(2)
B8' C7' H7' 119.5(15)
B4' C7' H7' 115.3(15)
B1' C7' H7' 118.1(15)
P6' C7' H7' 113.8(15)
C16' C11' C12' 119.0(2)
C16' C11' P6' 113.8(2)
C12' C11' P6' 126.9(2)
C13' C12' C11' 119.8(3)
C13' C12' H12' 119.7(17)
C11' C12' H12' 120.5(17)
C14' C13' C12' 120.3(3)
C14' C13' H13' 123.1(18)
C12' C13' H13' 116.5(18)
C15' C14' C13' 120.5(3)
C15' C14' H14' 120.1(17)
C13' C14' H14' 119.4(17)
C14' C15' C16' 119.7(3)
C14' C15' H15' 121.3(18)
C16' C15' H15' 119.0(18)
C15' C16' C11' 120.6(2)
C15' C16' H16' 122.0(17)
C11' C16' H16' 117.4(17)

loop_
_geom_bond_atom_site_label_1
_geom_bond_atom_site_label_2
_geom_bond_distance
P6 C11 1.839(2)
P6 C5 1.885(2)
P6 C7 1.888(2)
P6 B4 2.208(3)
B1 B3 1.708(4)
B1 C7 1.711(3)
B1 B4 1.716(4)
B1 B2 1.775(4)
B1 B8 1.824(4)
B1 H1 1.07(2)
B2 B9 1.738(4)
B2 B3 1.777(4)
B2 B8 1.821(4)
B2 B10 1.830(4)
B2 H2 1.10(3)
B3 C5 1.716(3)
B3 B4 1.719(4)
B3 B10 1.831(4)
B3 H3 1.11(2)
B4 C5 1.705(3)
B4 C7 1.707(3)
B4 H4 1.07(2)
B8 C7 1.635(3)
B8 B9 1.825(4)
B8 H8 1.11(2)
B8 H89 1.40(2)
B9 B10 1.830(5)
B9 H9 1.14(3)
B9 H89 1.23(3)
B9 H910 1.18(2)
B10 C5 1.637(4)
B10 H10 1.09(2)
B10 H910 1.38(2)
C5 H5 0.88(2)
C7 H7 0.98(3)
C11 C12 1.386(3)
C11 C16 1.394(3)
C12 C13 1.385(3)
C12 H12 0.95(3)
C13 C14 1.382(4)
C13 H13 1.00(3)
C14 C15 1.377(4)
C14 H14 1.02(3)
C15 C16 1.399(3)
C15 H15 0.98(3)
C16 H16 0.93(2)
P6' C11' 1.829(2)
P6' C5' 1.879(2)
P6' C7' 1.897(2)
P6' B4' 2.199(3)
B1' C7' 1.706(3)
B1' B4' 1.719(4)
B1' B3' 1.720(4)
B1' B2' 1.771(4)
B1' B8' 1.823(4)
B1' H1' 1.11(3)
B2' B9' 1.740(4)
B2' B3' 1.766(4)
B2' B8' 1.821(4)
B2' B10' 1.821(4)
B2' H2' 1.09(2)
B3' C5' 1.706(3)
B3' B4' 1.724(4)
B3' B10' 1.815(4)
B3' H3' 1.08(3)
B4' C7' 1.698(3)
B4' C5' 1.711(3)
B4' H4' 1.08(2)
B8' C7' 1.628(4)
B8' B9' 1.835(4)
B8' H8' 1.13(3)
B8' H89' 1.40(3)
B9' B10' 1.836(5)
B9' H9' 1.12(3)
B9' H89' 1.19(3)
B9' H91' 1.24(3)
B10' C5' 1.637(4)
B10' H10' 1.10(3)
B10' H91' 1.42(3)
C5' H5' 0.95(3)
C7' H7' 0.93(2)
C11' C16' 1.395(3)
C11' C12' 1.395(3)
C12' C13' 1.389(4)
C12' H12' 0.92(3)
C13' C14' 1.378(4)
C13' H13' 0.95(3)
C14' C15' 1.375(4)
C14' H14' 0.94(3)
C15' C16' 1.386(3)
C15' H15' 0.97(3)
C16' H16' 1.01(3)
